data_1574235
loop_
_publ_author_name
'R., Nandini'
'Kempegowda, Byresh B.'
'Srinivasa, Sudhanva M.'
'Kshirsagar, Umesh A.'
'Malecki, Jan Grzegorz'
'Patil, Siddappa A.'
'Shaikh, Shoyebmohamad F.'
'Mane, Manoj V.'
'Dateer, Ramesh B.'

_publ_section_title
;
 Sustainable copper nanocomposite for multicomponent synthesis of triazolo
 quinolines and triazolyl benzamide derivatives and their bioactivity
 study
;
_journal_issue 9
_journal_name_full 'Catalysis Science &amp; Technology'
_journal_page_first 2878
_journal_page_last 2887
_journal_paper_doi 10.1039/D4CY01225A
_journal_volume 15
_journal_year 2025
_chemical_formula_moiety 'C15 H9 Cl N4, H2 O'
_chemical_formula_sum 'C15 H11 Cl N4 O'
_chemical_formula_weight 298.73
_space_group_crystal_system orthorhombic
_space_group_IT_number 19
_space_group_name_Hall 'P 2ac 2ab'
_space_group_name_H-M_alt 'P 21 21 21'
_atom_sites_solution_hydrogens mixed
_atom_sites_solution_primary direct
_audit_creation_date 2024-01-25
_audit_creation_method
;
Olex2 1.5
(compiled 2023.08.24 svn.re1ec1418 for OlexSys, GUI svn.r6817)
;
_audit_update_record
;
2024-08-14 deposited with the CCDC.	2025-03-10 downloaded from the CCDC.
;
_cell_angle_alpha 90
_cell_angle_beta 90
_cell_angle_gamma 90
_cell_formula_units_Z 4
_cell_length_a 7.0038(8)
_cell_length_b 12.3433(13)
_cell_length_c 16.3586(17)
_cell_measurement_reflns_used 2694
_cell_measurement_temperature 295(2)
_cell_measurement_theta_max 24.7890
_cell_measurement_theta_min 3.8240
_cell_volume 1414.2(3)
_computing_cell_refinement 'CrysAlisPro 1.171.42.49 (Rigaku OD, 2022)'
_computing_data_collection 'CrysAlisPro 1.171.42.49 (Rigaku OD, 2022)'
_computing_data_reduction 'CrysAlisPro 1.171.42.49 (Rigaku OD, 2022)'
_computing_molecular_graphics 'Olex2 1.5 (Dolomanov et al., 2009)'
_computing_publication_material 'Olex2 1.5 (Dolomanov et al., 2009)'
_computing_structure_refinement 'SHELXL 2018/3 (Sheldrick, 2015)'
_computing_structure_solution 'SHELXS  (Sheldrick, 2008)'
_diffrn_ambient_temperature 295(2)
_diffrn_detector 'CCD plate'
_diffrn_detector_area_resol_mean 10.4015
_diffrn_detector_type Atlas
_diffrn_measured_fraction_theta_full 0.996
_diffrn_measured_fraction_theta_max 0.944
_diffrn_measurement_details
;
List of Runs (angles in degrees, time in seconds):

  # Type    Start    End  Width  t~exp~   \w     \q     \k     \f   Frames
#--------------------------------------------------------------------------
  1  \w    -73.00  13.00   1.00   76.57    --  -10.84 -38.00 120.00   86
  2  \w     34.00  69.00   1.00   76.57    --  -10.84  19.00  60.00   35
  3  \w    -17.00  63.00   1.00   76.57    --  -10.68  38.00 -60.00   80
  4  \w    -97.00 -63.00   1.00   76.57    --  -10.68 179.00-180.00   34
  5  \w    -92.00 -63.00   1.00   76.57    --  -10.68-179.00   0.00   29
  6  \w      7.00  32.00   1.00   76.57    --   10.68 -99.00  30.00   25
  7  \w     31.00  57.00   1.00   76.57    --   10.68  38.00-180.00   26
  8  \w    -21.00  39.00   1.00   76.57    --   10.68  77.00  60.00   60
;
_diffrn_measurement_device 'four-circle diffractometer'
_diffrn_measurement_device_type 'Xcalibur, Atlas, Gemini ultra'
_diffrn_measurement_method '\w scans'
_diffrn_orient_matrix_type 'CrysAlisPro convention (1999,Acta A55,543-557)'
_diffrn_orient_matrix_UB_11 0.0123058000
_diffrn_orient_matrix_UB_12 0.0473739000
_diffrn_orient_matrix_UB_13 -0.0239516000
_diffrn_orient_matrix_UB_21 0.0117770000
_diffrn_orient_matrix_UB_22 -0.0324327000
_diffrn_orient_matrix_UB_23 -0.0354233000
_diffrn_orient_matrix_UB_31 -0.0998578000
_diffrn_orient_matrix_UB_32 0.0019837000
_diffrn_orient_matrix_UB_33 -0.0071957000
_diffrn_radiation_monochromator graphite
_diffrn_radiation_probe x-ray
_diffrn_radiation_type 'Mo K\a'
_diffrn_radiation_wavelength 0.71073
_diffrn_reflns_av_R_equivalents 0.0634
_diffrn_reflns_av_unetI/netI 0.0713
_diffrn_reflns_Laue_measured_fraction_full 0.996
_diffrn_reflns_Laue_measured_fraction_max 0.944
_diffrn_reflns_limit_h_max 9
_diffrn_reflns_limit_h_min -8
_diffrn_reflns_limit_k_max 16
_diffrn_reflns_limit_k_min -16
_diffrn_reflns_limit_l_max 21
_diffrn_reflns_limit_l_min -22
_diffrn_reflns_number 14414
_diffrn_reflns_point_group_measured_fraction_full 0.996
_diffrn_reflns_point_group_measured_fraction_max 0.911
_diffrn_reflns_theta_full 25.242
_diffrn_reflns_theta_max 29.369
_diffrn_reflns_theta_min 3.528
_diffrn_source 'fine-focus sealed X-ray tube'
_diffrn_source_type 'Enhance (Mo) X-ray Source'
_exptl_absorpt_coefficient_mu 0.274
_exptl_absorpt_correction_T_max 1.00000
_exptl_absorpt_correction_T_min 0.83207
_exptl_absorpt_correction_type multi-scan
_exptl_absorpt_process_details
;
CrysAlisPro 1.171.42.49 (Rigaku Oxford Diffraction, 2022)
Empirical absorption correction using spherical harmonics,
implemented in SCALE3 ABSPACK scaling algorithm.
;
_exptl_crystal_colour 'pale yellow'
_exptl_crystal_density_diffrn 1.403
_exptl_crystal_description prism
_exptl_crystal_F_000 616
_exptl_crystal_size_max 0.17
_exptl_crystal_size_mid 0.05
_exptl_crystal_size_min 0.05
_refine_diff_density_max 0.227
_refine_diff_density_min -0.290
_refine_diff_density_rms 0.035
_refine_ls_abs_structure_details
;
 Flack x determined using 557 quotients [(I+)-(I-)]/[(I+)+(I-)]
 (Parsons, Flack and Wagner, Acta Cryst. B69 (2013) 249-259).
;
_refine_ls_abs_structure_Flack -0.02(6)
_refine_ls_extinction_method none
_refine_ls_goodness_of_fit_ref 0.995
_refine_ls_hydrogen_treatment mixed
_refine_ls_matrix_type full
_refine_ls_number_parameters 202
_refine_ls_number_reflns 3557
_refine_ls_number_restraints 0
_refine_ls_restrained_S_all 0.995
_refine_ls_R_factor_all 0.1288
_refine_ls_R_factor_gt 0.0552
_refine_ls_shift/su_max 0.000
_refine_ls_shift/su_mean 0.000
_refine_ls_structure_factor_coef Fsqd
_refine_ls_weighting_details 'w=1/[\s^2^(Fo^2^)+(0.0368P)^2^] where P=(Fo^2^+2Fc^2^)/3'
_refine_ls_weighting_scheme calc
_refine_ls_wR_factor_gt 0.0920
_refine_ls_wR_factor_ref 0.1150
_reflns_Friedel_coverage 0.682
_reflns_Friedel_fraction_full 0.996
_reflns_Friedel_fraction_max 0.867
_reflns_number_gt 1966
_reflns_number_total 3557
_reflns_threshold_expression 'I > 2\s(I)'
_cod_data_source_file d4cy01225a2.cif
_cod_data_source_block nr74_auto
_cod_depositor_comments 'Adding full bibliography for 1574234--1574238.cif.'
_cod_database_code 1574235
_shelx_shelxl_version_number 2018/3
_chemical_oxdiff_formula 'C15 H9 Cl1 N4'
_shelx_space_group_comment
;
The symmetry employed for this shelxl refinement is uniquely defined
by the following loop, which should always be used as a source of
symmetry information in preference to the above space-group names.
They are only intended as comments.
;
_olex2_refinement_description
;
1.a Aromatic/amide H refined with riding coordinates:
 C5(H5), C6(H6), C7(H7), C8(H8), C11(H11), C12(H12), C14(H14), C15(H15)
;
_olex2_submission_special_instructions 'No special instructions were received'
_oxdiff_exptl_absorpt_empirical_details
;
Empirical correction (ABSPACK) includes:
- Absorption correction using spherical harmonics
- Frame scaling
;
_oxdiff_exptl_absorpt_empirical_full_max 1.269
_oxdiff_exptl_absorpt_empirical_full_min 0.795

loop_
_space_group_symop_operation_xyz
'x, y, z'
'-x+1/2, -y, z+1/2'
'x+1/2, -y+1/2, -z'
'-x, y+1/2, -z+1/2'

loop_
_atom_site_label
_atom_site_type_symbol
_atom_site_fract_x
_atom_site_fract_y
_atom_site_fract_z
_atom_site_U_iso_or_equiv
_atom_site_adp_type
_atom_site_occupancy
_atom_site_site_symmetry_order
_atom_site_calc_flag
_atom_site_refinement_flags_posn
_atom_site_refinement_flags_adp
_atom_site_refinement_flags_occupancy
_atom_site_disorder_assembly
_atom_site_disorder_group
Cl1 Cl 0.87850(19) 0.55423(11) 0.20613(9) 0.1011(5) Uani 1 1 d . . . . .
N1 N 0.9014(4) 0.0811(2) -0.21059(17) 0.0499(7) Uani 1 1 d . . . . .
H1 H 0.914(5) 0.028(3) -0.259(2) 0.068(11) Uiso 1 1 d . . . . .
N2 N 0.9168(4) 0.1894(2) -0.21978(18) 0.0548(8) Uani 1 1 d . . . . .
N3 N 0.9069(4) 0.2342(2) -0.14678(16) 0.0490(7) Uani 1 1 d . . . . .
N4 N 0.8507(4) 0.0625(2) 0.03624(17) 0.0480(7) Uani 1 1 d . . . . .
C1 C 0.8690(5) 0.1547(3) -0.00289(19) 0.0403(8) Uani 1 1 d . . . . .
C2 C 0.8846(5) 0.1534(2) -0.0897(2) 0.0405(8) Uani 1 1 d . . . . .
C3 C 0.8812(4) 0.0552(3) -0.13120(19) 0.0407(8) Uani 1 1 d . . . . .
C4 C 0.8648(5) -0.0457(3) -0.0902(2) 0.0453(8) Uani 1 1 d . . . . .
C5 C 0.8669(6) -0.1485(3) -0.1273(3) 0.0611(11) Uani 1 1 d . . . . .
H5 H 0.878125 -0.154871 -0.183742 0.073 Uiso 1 1 calc R U . . .
C6 C 0.8521(7) -0.2392(3) -0.0794(3) 0.0841(15) Uani 1 1 d . . . . .
H6 H 0.854182 -0.307399 -0.103435 0.101 Uiso 1 1 calc R U . . .
C7 C 0.8340(8) -0.2300(4) 0.0044(4) 0.0945(17) Uani 1 1 d . . . . .
H7 H 0.822099 -0.292361 0.035928 0.113 Uiso 1 1 calc R U . . .
C8 C 0.8333(7) -0.1303(3) 0.0421(3) 0.0728(13) Uani 1 1 d . . . . .
H8 H 0.821875 -0.125783 0.098681 0.087 Uiso 1 1 calc R U . . .
C9 C 0.8499(5) -0.0359(3) -0.0045(2) 0.0516(9) Uani 1 1 d . . . . .
C10 C 0.8759(5) 0.2558(3) 0.04723(19) 0.0431(8) Uani 1 1 d . . . . .
C11 C 0.8440(5) 0.3571(3) 0.0140(2) 0.0497(10) Uani 1 1 d . . . . .
H11 H 0.819744 0.363671 -0.041656 0.060 Uiso 1 1 calc R U . . .
C12 C 0.8476(5) 0.4491(3) 0.0626(3) 0.0612(10) Uani 1 1 d . . . . .
H12 H 0.827538 0.517085 0.039555 0.073 Uiso 1 1 calc R U . . .
C13 C 0.8809(5) 0.4392(3) 0.1445(3) 0.0601(11) Uani 1 1 d . . . . .
C14 C 0.9141(6) 0.3394(4) 0.1794(2) 0.0651(12) Uani 1 1 d . . . . .
H14 H 0.937209 0.333752 0.235207 0.078 Uiso 1 1 calc R U . . .
C15 C 0.9127(5) 0.2477(3) 0.1308(2) 0.0565(10) Uani 1 1 d . . . . .
H15 H 0.936443 0.180273 0.154044 0.068 Uiso 1 1 calc R U . . .
O1 O 0.9345(4) -0.0496(3) -0.34003(18) 0.0686(8) Uani 1 1 d . . . . .
H1A H 0.843(8) -0.059(6) -0.381(4) 0.17(3) Uiso 1 1 d . . . . .
H1B H 0.997(7) -0.127(5) -0.343(3) 0.13(2) Uiso 1 1 d . . . . .

loop_
_atom_site_aniso_label
_atom_site_aniso_U_11
_atom_site_aniso_U_22
_atom_site_aniso_U_33
_atom_site_aniso_U_23
_atom_site_aniso_U_13
_atom_site_aniso_U_12
Cl1 0.1064(9) 0.0899(9) 0.1069(10) -0.0582(8) 0.0175(8) -0.0242(8)
N1 0.0619(18) 0.0490(19) 0.0389(17) -0.0034(15) -0.0026(16) -0.0023(15)
N2 0.072(2) 0.050(2) 0.0425(17) 0.0021(15) -0.0003(17) -0.0074(15)
N3 0.0591(18) 0.0473(18) 0.0407(17) 0.0005(15) -0.0014(17) -0.0075(15)
N4 0.0577(18) 0.0422(17) 0.0441(17) 0.0010(14) 0.0095(14) 0.0044(15)
C1 0.0386(18) 0.044(2) 0.0383(19) -0.0003(16) 0.0044(18) -0.0010(16)
C2 0.0395(18) 0.0386(18) 0.0434(19) -0.0004(16) 0.0028(18) -0.0032(16)
C3 0.0407(18) 0.044(2) 0.0374(18) 0.0008(16) -0.0010(16) 0.0012(18)
C4 0.048(2) 0.0407(19) 0.047(2) -0.0019(17) 0.0031(17) 0.0035(19)
C5 0.081(3) 0.042(2) 0.061(2) -0.0049(19) 0.007(2) 0.002(2)
C6 0.122(4) 0.039(2) 0.092(4) -0.008(2) 0.015(3) 0.011(3)
C7 0.152(5) 0.044(3) 0.087(3) 0.014(3) 0.029(3) 0.011(3)
C8 0.110(4) 0.049(3) 0.059(3) 0.014(2) 0.021(3) 0.015(2)
C9 0.061(2) 0.040(2) 0.054(2) 0.0051(19) 0.008(2) 0.0070(18)
C10 0.0401(19) 0.044(2) 0.045(2) -0.0051(16) 0.0063(18) -0.0048(16)
C11 0.056(2) 0.046(2) 0.048(2) -0.0058(18) 0.0113(18) -0.0054(18)
C12 0.068(2) 0.047(2) 0.068(3) -0.010(2) 0.014(2) -0.004(2)
C13 0.053(2) 0.058(3) 0.069(3) -0.028(2) 0.015(2) -0.017(2)
C14 0.060(2) 0.088(3) 0.047(2) -0.018(2) 0.000(2) -0.015(2)
C15 0.061(2) 0.062(3) 0.046(2) -0.003(2) -0.001(2) -0.004(2)
O1 0.089(2) 0.0619(18) 0.0545(17) -0.0184(15) -0.0216(16) 0.0213(16)

loop_
_atom_type_symbol
_atom_type_description
_atom_type_scat_dispersion_real
_atom_type_scat_dispersion_imag
_atom_type_scat_source
C C 0.0033 0.0016 'International Tables Vol C Tables 4.2.6.8 and 6.1.1.4'
H H 0.0000 0.0000 'International Tables Vol C Tables 4.2.6.8 and 6.1.1.4'
Cl Cl 0.1484 0.1585 'International Tables Vol C Tables 4.2.6.8 and 6.1.1.4'
N N 0.0061 0.0033 'International Tables Vol C Tables 4.2.6.8 and 6.1.1.4'
O O 0.0106 0.0060 'International Tables Vol C Tables 4.2.6.8 and 6.1.1.4'

loop_
_geom_angle_atom_site_label_1
_geom_angle_atom_site_label_2
_geom_angle_atom_site_label_3
_geom_angle
_geom_angle_site_symmetry_1
_geom_angle_site_symmetry_3
_geom_angle_publ_flag
N2 N1 H1 122(2) . . ?
C3 N1 H1 127(2) . . ?
C3 N1 N2 110.6(3) . . ?
N3 N2 N1 108.1(3) . . ?
N2 N3 C2 108.4(3) . . ?
C1 N4 C9 121.8(3) . . ?
N4 C1 C2 119.0(3) . . ?
N4 C1 C10 117.4(3) . . ?
C2 C1 C10 123.6(3) . . ?
N3 C2 C1 132.6(3) . . ?
N3 C2 C3 107.6(3) . . ?
C3 C2 C1 119.7(3) . . ?
N1 C3 C2 105.2(3) . . ?
N1 C3 C4 132.3(3) . . ?
C2 C3 C4 122.4(3) . . ?
C5 C4 C3 126.0(3) . . ?
C5 C4 C9 120.4(3) . . ?
C9 C4 C3 113.6(3) . . ?
C4 C5 H5 120.4 . . ?
C6 C5 C4 119.3(4) . . ?
C6 C5 H5 120.4 . . ?
C5 C6 H6 119.7 . . ?
C5 C6 C7 120.5(4) . . ?
C7 C6 H6 119.7 . . ?
C6 C7 H7 119.4 . . ?
C8 C7 C6 121.2(4) . . ?
C8 C7 H7 119.4 . . ?
C7 C8 H8 120.0 . . ?
C7 C8 C9 120.0(4) . . ?
C9 C8 H8 120.0 . . ?
N4 C9 C4 123.5(3) . . ?
N4 C9 C8 118.0(3) . . ?
C8 C9 C4 118.5(3) . . ?
C11 C10 C1 122.4(3) . . ?
C11 C10 C15 118.7(3) . . ?
C15 C10 C1 118.9(3) . . ?
C10 C11 H11 119.6 . . ?
C10 C11 C12 120.9(4) . . ?
C12 C11 H11 119.6 . . ?
C11 C12 H12 120.3 . . ?
C13 C12 C11 119.4(4) . . ?
C13 C12 H12 120.3 . . ?
C12 C13 Cl1 119.5(4) . . ?
C12 C13 C14 121.1(4) . . ?
C14 C13 Cl1 119.4(3) . . ?
C13 C14 H14 120.2 . . ?
C13 C14 C15 119.5(4) . . ?
C15 C14 H14 120.2 . . ?
C10 C15 H15 119.8 . . ?
C14 C15 C10 120.4(4) . . ?
C14 C15 H15 119.8 . . ?
H1A O1 H1B 98(4) . . ?

loop_
_geom_bond_atom_site_label_1
_geom_bond_atom_site_label_2
_geom_bond_distance
_geom_bond_site_symmetry_2
_geom_bond_publ_flag
Cl1 C13 1.742(4) . ?
N1 H1 1.03(4) . ?
N1 N2 1.349(4) . ?
N1 C3 1.345(4) . ?
N2 N3 1.318(4) . ?
N3 C2 1.376(4) . ?
N4 C1 1.311(4) . ?
N4 C9 1.386(4) . ?
C1 C2 1.424(4) . ?
C1 C10 1.494(4) . ?
C2 C3 1.389(4) . ?
C3 C4 1.419(5) . ?
C4 C5 1.406(5) . ?
C4 C9 1.412(5) . ?
C5 H5 0.9300 . ?
C5 C6 1.371(5) . ?
C6 H6 0.9300 . ?
C6 C7 1.381(7) . ?
C7 H7 0.9300 . ?
C7 C8 1.377(6) . ?
C8 H8 0.9300 . ?
C8 C9 1.397(5) . ?
C10 C11 1.381(5) . ?
C10 C15 1.396(5) . ?
C11 H11 0.9300 . ?
C11 C12 1.386(5) . ?
C12 H12 0.9300 . ?
C12 C13 1.366(5) . ?
C13 C14 1.376(5) . ?
C14 H14 0.9300 . ?
C14 C15 1.383(5) . ?
C15 H15 0.9300 . ?
O1 H1A 0.94(7) . ?
O1 H1B 1.05(6) . ?

loop_
_geom_torsion_atom_site_label_1
_geom_torsion_atom_site_label_2
_geom_torsion_atom_site_label_3
_geom_torsion_atom_site_label_4
_geom_torsion
_geom_torsion_site_symmetry_1
_geom_torsion_site_symmetry_2
_geom_torsion_site_symmetry_3
_geom_torsion_site_symmetry_4
_geom_torsion_publ_flag
Cl1 C13 C14 C15 178.9(3) . . . . ?
N1 N2 N3 C2 0.0(4) . . . . ?
N1 C3 C4 C5 0.1(6) . . . . ?
N1 C3 C4 C9 178.7(4) . . . . ?
N2 N1 C3 C2 0.0(4) . . . . ?
N2 N1 C3 C4 -178.1(3) . . . . ?
N2 N3 C2 C1 179.0(4) . . . . ?
N2 N3 C2 C3 0.0(4) . . . . ?
N3 C2 C3 N1 0.0(4) . . . . ?
N3 C2 C3 C4 178.3(3) . . . . ?
N4 C1 C2 N3 -179.2(3) . . . . ?
N4 C1 C2 C3 -0.3(5) . . . . ?
N4 C1 C10 C11 -162.4(3) . . . . ?
N4 C1 C10 C15 16.5(5) . . . . ?
C1 N4 C9 C4 -1.2(5) . . . . ?
C1 N4 C9 C8 178.8(3) . . . . ?
C1 C2 C3 N1 -179.1(3) . . . . ?
C1 C2 C3 C4 -0.8(5) . . . . ?
C1 C10 C11 C12 178.7(3) . . . . ?
C1 C10 C15 C14 -178.0(3) . . . . ?
C2 C1 C10 C11 18.8(5) . . . . ?
C2 C1 C10 C15 -162.3(3) . . . . ?
C2 C3 C4 C5 -177.7(4) . . . . ?
C2 C3 C4 C9 0.9(5) . . . . ?
C3 N1 N2 N3 0.0(4) . . . . ?
C3 C4 C5 C6 179.1(4) . . . . ?
C3 C4 C9 N4 0.1(5) . . . . ?
C3 C4 C9 C8 -179.9(3) . . . . ?
C4 C5 C6 C7 0.4(7) . . . . ?
C5 C4 C9 N4 178.7(3) . . . . ?
C5 C4 C9 C8 -1.3(6) . . . . ?
C5 C6 C7 C8 -1.0(8) . . . . ?
C6 C7 C8 C9 0.4(8) . . . . ?
C7 C8 C9 N4 -179.3(4) . . . . ?
C7 C8 C9 C4 0.7(7) . . . . ?
C9 N4 C1 C2 1.3(5) . . . . ?
C9 N4 C1 C10 -177.6(3) . . . . ?
C9 C4 C5 C6 0.7(6) . . . . ?
C10 C1 C2 N3 -0.4(6) . . . . ?
C10 C1 C2 C3 178.5(3) . . . . ?
C10 C11 C12 C13 -0.8(5) . . . . ?
C11 C10 C15 C14 1.0(6) . . . . ?
C11 C12 C13 Cl1 -178.1(3) . . . . ?
C11 C12 C13 C14 1.1(6) . . . . ?
C12 C13 C14 C15 -0.3(6) . . . . ?
C13 C14 C15 C10 -0.7(6) . . . . ?
C15 C10 C11 C12 -0.2(5) . . . . ?
